data_7105447
loop_
_publ_author_name
'Wolf, Robert'
'Schn\"ockelborg, Eva-Maria'

_publ_section_title
;
 A reactive iron napthalene complex provides convenient access to the
 Cp*Fe(-) synthon (Cp*=C(5)Me(5)).
;
_journal_issue 16
_journal_name_full 'Chemical communications (Cambridge, England)'
_journal_page_first 2832
_journal_page_last 2834
_journal_paper_doi 10.1039/b926986j
_journal_volume 46
_journal_year 2010
_chemical_formula_sum 'C50 H59 Fe K O6'
_chemical_formula_weight 850.92
_chemical_name_systematic
;
?
;
_space_group_IT_number 2
_symmetry_cell_setting triclinic
_symmetry_space_group_name_Hall '-P 1'
_symmetry_space_group_name_H-M 'P -1'
_atom_sites_solution_hydrogens geom
_atom_sites_solution_primary direct
_atom_sites_solution_secondary difmap
_audit_creation_method SHELXL-97
_cell_angle_alpha 94.894(2)
_cell_angle_beta 102.909(2)
_cell_angle_gamma 96.094(2)
_cell_formula_units_Z 2
_cell_length_a 10.0892(2)
_cell_length_b 12.3239(3)
_cell_length_c 18.1483(4)
_cell_measurement_reflns_used 7311
_cell_measurement_temperature 153(2)
_cell_measurement_theta_max 71.59
_cell_measurement_theta_min 0.86
_cell_volume 2173.19(9)
_computing_cell_refinement 'SAINT (Bruker AXS, 2000)'
_computing_data_collection 'SMART (Bruker AXS, 2000)'
_computing_data_reduction 'SAINT,SADABS (Bruker AXS, 2000)'
_computing_molecular_graphics
;
ORTEP3,L.J. Farrugia, J. Appl. Cryst. (1997) 30, 565
;
_computing_structure_refinement
;
SHELXL-97, G. M. Sheldrick, Acta Cryst. (2008) A64, 112-122
;
_computing_structure_solution
;
SHELXS-97 , G. M. Sheldrick, Acta Cryst. (2008) A64, 112-122
;
_diffrn_ambient_temperature 153(1)
_diffrn_detector_area_resol_mean 80
_diffrn_measured_fraction_theta_full 0.860
_diffrn_measured_fraction_theta_max 0.860
_diffrn_measurement_device_type 'CCD area detector'
_diffrn_measurement_method 'Omega and Phi scans'
_diffrn_radiation_monochromator goebel-mirror
_diffrn_radiation_source 'rotating anode'
_diffrn_radiation_type CuK\a
_diffrn_radiation_wavelength 1.54178
_diffrn_reflns_av_R_equivalents 0.0379
_diffrn_reflns_av_sigmaI/netI 0.0773
_diffrn_reflns_limit_h_max 12
_diffrn_reflns_limit_h_min -12
_diffrn_reflns_limit_k_max 14
_diffrn_reflns_limit_k_min -14
_diffrn_reflns_limit_l_max 22
_diffrn_reflns_limit_l_min -20
_diffrn_reflns_number 12862
_diffrn_reflns_theta_full 71.59
_diffrn_reflns_theta_max 71.59
_diffrn_reflns_theta_min 2.51
_exptl_absorpt_coefficient_mu 4.027
_exptl_absorpt_correction_T_max 0.9238
_exptl_absorpt_correction_T_min 0.7132
_exptl_absorpt_correction_type multi-scan
_exptl_absorpt_process_details
;
Corrections were done with the SADABS program, utilizing the none merged
raw data obtained from the integration process. Integration and final cell
refinement were done with SAINT.

SADABS reports ratio of Tmin/Tmax = 0.772893

;
_exptl_crystal_colour red
_exptl_crystal_density_diffrn 1.300
_exptl_crystal_density_method 'not measured'
_exptl_crystal_description plate
_exptl_crystal_F_000 904
_exptl_crystal_size_max 0.09
_exptl_crystal_size_mid 0.06
_exptl_crystal_size_min 0.02
_refine_diff_density_max 0.298
_refine_diff_density_min -0.254
_refine_diff_density_rms 0.048
_refine_ls_extinction_method none
_refine_ls_goodness_of_fit_ref 0.884
_refine_ls_hydrogen_treatment mixed
_refine_ls_matrix_type full
_refine_ls_number_parameters 547
_refine_ls_number_reflns 7311
_refine_ls_number_restraints 0
_refine_ls_restrained_S_all 0.884
_refine_ls_R_factor_all 0.0687
_refine_ls_R_factor_gt 0.0412
_refine_ls_shift/su_max 0.001
_refine_ls_shift/su_mean 0.000
_refine_ls_structure_factor_coef Fsqd
_refine_ls_weighting_details 'calc w=1/[\s^2^(Fo^2^)+(0.0347P)^2^+0.0000P] where P=(Fo^2^+2Fc^2^)/3'
_refine_ls_weighting_scheme calc
_refine_ls_wR_factor_gt 0.0817
_refine_ls_wR_factor_ref 0.0885
_reflns_number_gt 5028
_reflns_number_total 7311
_reflns_threshold_expression >2sigma(I)
_cod_data_source_file b926986j.txt
_cod_data_source_block 2
_cod_original_cell_volume 2173.19(8)
_cod_original_sg_symbol_H-M P-1
_cod_database_code 7105447

loop_
_symmetry_equiv_pos_as_xyz
'x, y, z'
'-x, -y, -z'

loop_
_atom_site_label
_atom_site_type_symbol
_atom_site_fract_x
_atom_site_fract_y
_atom_site_fract_z
_atom_site_U_iso_or_equiv
_atom_site_adp_type
_atom_site_occupancy
_atom_site_symmetry_multiplicity
_atom_site_calc_flag
_atom_site_refinement_flags
_atom_site_disorder_assembly
_atom_site_disorder_group
C1 C 0.5424(3) 0.5348(2) 0.17747(15) 0.0242(6) Uani 1 1 d . . .
C2 C 0.6089(3) 0.5187(2) 0.25351(15) 0.0244(6) Uani 1 1 d . . .
C3 C 0.5076(3) 0.4674(2) 0.28770(15) 0.0269(6) Uani 1 1 d . . .
C4 C 0.3787(3) 0.4511(2) 0.23266(16) 0.0268(6) Uani 1 1 d . . .
C5 C 0.4011(3) 0.4928(2) 0.16494(15) 0.0255(6) Uani 1 1 d . . .
C6 C 0.6076(3) 0.5857(2) 0.11954(16) 0.0317(7) Uani 1 1 d . . .
H6A H 0.6883 0.6347 0.1451 0.048 Uiso 1 1 calc R . .
H6B H 0.5438 0.6259 0.0890 0.048 Uiso 1 1 calc R . .
H6C H 0.6323 0.5289 0.0875 0.048 Uiso 1 1 calc R . .
C7 C 0.7593(3) 0.5448(2) 0.29185(17) 0.0358(7) Uani 1 1 d . . .
H7A H 0.8059 0.5849 0.2599 0.054 Uiso 1 1 calc R . .
H7B H 0.7979 0.4778 0.3003 0.054 Uiso 1 1 calc R . .
H7C H 0.7699 0.5885 0.3397 0.054 Uiso 1 1 calc R . .
C8 C 0.5389(4) 0.4267(3) 0.3646(2) 0.0406(8) Uani 1 1 d . . .
C9 C 0.2445(3) 0.3957(2) 0.24254(18) 0.0409(8) Uani 1 1 d . . .
H9A H 0.1702 0.4246 0.2107 0.061 Uiso 1 1 calc R . .
H9B H 0.2399 0.4091 0.2947 0.061 Uiso 1 1 calc R . .
H9C H 0.2379 0.3181 0.2285 0.061 Uiso 1 1 calc R . .
C10 C 0.2941(3) 0.4890(2) 0.09159(16) 0.0355(7) Uani 1 1 d . . .
H10A H 0.3133 0.5525 0.0667 0.053 Uiso 1 1 calc R . .
H10B H 0.2051 0.4882 0.1024 0.053 Uiso 1 1 calc R . .
H10C H 0.2959 0.4238 0.0590 0.053 Uiso 1 1 calc R . .
C11 C 0.4912(3) 0.7806(2) 0.25880(15) 0.0236(6) Uani 1 1 d . . .
C12 C 0.5050(3) 0.7454(2) 0.33511(15) 0.0227(6) Uani 1 1 d . . .
C13 C 0.3561(3) 0.7053(2) 0.31661(15) 0.0247(6) Uani 1 1 d . . .
C14 C 0.3437(3) 0.7426(2) 0.24056(15) 0.0226(6) Uani 1 1 d . . .
C15 C 0.2554(3) 1.0922(3) 0.04831(17) 0.0412(8) Uani 1 1 d . . .
H15A H 0.2919 1.0231 0.0424 0.049 Uiso 1 1 calc R . .
H15B H 0.1990 1.1036 -0.0005 0.049 Uiso 1 1 calc R . .
C16 C 0.1709(3) 1.0883(3) 0.10612(18) 0.0461(8) Uani 1 1 d . . .
H16A H 0.1327 1.1568 0.1114 0.055 Uiso 1 1 calc R . .
H16B H 0.0957 1.0290 0.0902 0.055 Uiso 1 1 calc R . .
C17 C 0.1811(3) 1.0548(3) 0.23298(19) 0.0433(8) Uani 1 1 d . . .
H17A H 0.1016 1.0003 0.2127 0.052 Uiso 1 1 calc R . .
H17B H 0.1494 1.1229 0.2483 0.052 Uiso 1 1 calc R . .
C18 C 0.2719(3) 1.0167(2) 0.29997(19) 0.0453(9) Uani 1 1 d . . .
H18A H 0.2206 1.0022 0.3381 0.054 Uiso 1 1 calc R . .
H18B H 0.3043 0.9491 0.2844 0.054 Uiso 1 1 calc R . .
C19 C 0.4731(3) 1.0626(3) 0.39562(18) 0.0473(9) Uani 1 1 d . . .
H19A H 0.4952 0.9901 0.3817 0.057 Uiso 1 1 calc R . .
H19B H 0.4258 1.0579 0.4365 0.057 Uiso 1 1 calc R . .
C20 C 0.6013(3) 1.1404(3) 0.42199(17) 0.0467(9) Uani 1 1 d . . .
H20A H 0.5800 1.2127 0.4371 0.056 Uiso 1 1 calc R . .
H20B H 0.6602 1.1157 0.4656 0.056 Uiso 1 1 calc R . .
C21 C 0.8010(3) 1.2071(3) 0.38422(18) 0.0461(9) Uani 1 1 d . . .
H21A H 0.8565 1.1751 0.4255 0.055 Uiso 1 1 calc R . .
H21B H 0.7927 1.2818 0.4026 0.055 Uiso 1 1 calc R . .
C22 C 0.8683(3) 1.2080(3) 0.31920(17) 0.0417(8) Uani 1 1 d . . .
H22A H 0.9600 1.2476 0.3357 0.050 Uiso 1 1 calc R . .
H22B H 0.8755 1.1333 0.3002 0.050 Uiso 1 1 calc R . .
C23 C 0.8588(3) 1.2806(3) 0.20241(18) 0.0411(8) Uani 1 1 d . . .
H23A H 0.8850 1.2129 0.1820 0.049 Uiso 1 1 calc R . .
H23B H 0.9413 1.3319 0.2231 0.049 Uiso 1 1 calc R . .
C24 C 0.7647(3) 1.3284(2) 0.14041(17) 0.0365(7) Uani 1 1 d . . .
H24A H 0.7338 1.3936 0.1613 0.044 Uiso 1 1 calc R . .
H24B H 0.8126 1.3487 0.1019 0.044 Uiso 1 1 calc R . .
C25 C 0.5570(3) 1.2843(2) 0.04733(17) 0.0374(7) Uani 1 1 d . . .
H25A H 0.6027 1.3028 0.0075 0.045 Uiso 1 1 calc R . .
H25B H 0.5226 1.3493 0.0657 0.045 Uiso 1 1 calc R . .
C26 C 0.4414(3) 1.1947(2) 0.01666(16) 0.0382(8) Uani 1 1 d . . .
H26A H 0.3830 1.2140 -0.0292 0.046 Uiso 1 1 calc R . .
H26B H 0.4768 1.1272 0.0039 0.046 Uiso 1 1 calc R . .
C111 C 0.5890(3) 0.8442(2) 0.22530(15) 0.0232(6) Uani 1 1 d . . .
C112 C 0.5544(3) 0.9329(2) 0.18436(15) 0.0256(6) Uani 1 1 d . . .
C113 C 0.6495(3) 0.9919(2) 0.15389(17) 0.0312(7) Uani 1 1 d . . .
C114 C 0.7824(3) 0.9669(2) 0.16399(17) 0.0343(7) Uani 1 1 d . . .
H114 H 0.8456 1.0067 0.1431 0.041 Uiso 1 1 calc R . .
C115 C 0.8196(3) 0.8810(2) 0.20596(17) 0.0336(7) Uani 1 1 d . . .
H115 H 0.9088 0.8635 0.2139 0.040 Uiso 1 1 calc R . .
C116 C 0.7247(3) 0.8218(2) 0.23575(16) 0.0285(6) Uani 1 1 d . . .
H116 H 0.7516 0.7649 0.2638 0.034 Uiso 1 1 calc R . .
C121 C 0.6118(3) 0.7736(2) 0.40566(15) 0.0252(6) Uani 1 1 d . . .
C122 C 0.6213(3) 0.7121(2) 0.46761(16) 0.0334(7) Uani 1 1 d . . .
H122 H 0.5582 0.6501 0.4644 0.040 Uiso 1 1 calc R . .
C123 C 0.7228(3) 0.7418(3) 0.53352(17) 0.0402(8) Uani 1 1 d . . .
H123 H 0.7275 0.6995 0.5739 0.048 Uiso 1 1 calc R . .
C124 C 0.8178(3) 0.8342(3) 0.53997(17) 0.0387(8) Uani 1 1 d . . .
H124 H 0.8856 0.8541 0.5845 0.046 Uiso 1 1 calc R . .
C125 C 0.8106(3) 0.8957(3) 0.48008(17) 0.0362(7) Uani 1 1 d . . .
H125 H 0.8744 0.9575 0.4840 0.043 Uiso 1 1 calc R . .
C126 C 0.7093(3) 0.8669(2) 0.41379(16) 0.0293(6) Uani 1 1 d . . .
H126 H 0.7056 0.9100 0.3739 0.035 Uiso 1 1 calc R . .
C131 C 0.2566(3) 0.6800(2) 0.36265(15) 0.0282(6) Uani 1 1 d . . .
C132 C 0.1466(3) 0.7406(2) 0.36049(17) 0.0345(7) Uani 1 1 d . . .
H132 H 0.1381 0.7980 0.3304 0.041 Uiso 1 1 calc R . .
C133 C 0.0502(3) 0.7169(3) 0.40203(18) 0.0425(8) Uani 1 1 d . . .
H133 H -0.0221 0.7584 0.3996 0.051 Uiso 1 1 calc R . .
C134 C 0.0602(3) 0.6318(3) 0.44726(18) 0.0466(9) Uani 1 1 d . . .
H134 H -0.0053 0.6155 0.4749 0.056 Uiso 1 1 calc R . .
C135 C 0.1686(3) 0.5715(3) 0.45085(18) 0.0462(9) Uani 1 1 d . . .
H135 H 0.1766 0.5146 0.4815 0.055 Uiso 1 1 calc R . .
C136 C 0.2652(3) 0.5947(2) 0.40947(17) 0.0364(7) Uani 1 1 d . . .
H136 H 0.3375 0.5531 0.4126 0.044 Uiso 1 1 calc R . .
C141 C 0.2307(3) 0.7335(2) 0.17334(16) 0.0269(6) Uani 1 1 d . . .
C142 C 0.2454(3) 0.7786(2) 0.10700(16) 0.0351(7) Uani 1 1 d . . .
H142 H 0.3301 0.8154 0.1056 0.042 Uiso 1 1 calc R . .
C143 C 0.1377(3) 0.7703(3) 0.04324(18) 0.0439(8) Uani 1 1 d . . .
H143 H 0.1508 0.8022 0.0003 0.053 Uiso 1 1 calc R . .
C144 C 0.0124(3) 0.7157(3) 0.04307(19) 0.0498(9) Uani 1 1 d . . .
H144 H -0.0599 0.7105 0.0004 0.060 Uiso 1 1 calc R . .
C145 C -0.0055(3) 0.6680(3) 0.1074(2) 0.0501(9) Uani 1 1 d . . .
H145 H -0.0899 0.6294 0.1074 0.060 Uiso 1 1 calc R . .
C146 C 0.1010(3) 0.6774(3) 0.17154(18) 0.0382(7) Uani 1 1 d . . .
H146 H 0.0865 0.6460 0.2143 0.046 Uiso 1 1 calc R . .
Fe1 Fe 0.45662(4) 0.61534(3) 0.25672(2) 0.02157(11) Uani 1 1 d . . .
K1 K 0.50738(6) 1.20971(5) 0.22717(3) 0.03231(15) Uani 1 1 d . . .
O1 O 0.3645(2) 1.17944(16) 0.07268(11) 0.0356(5) Uani 1 1 d . . .
O2 O 0.25618(19) 1.07122(17) 0.17643(12) 0.0366(5) Uani 1 1 d . . .
O3 O 0.3859(2) 1.09877(16) 0.33141(11) 0.0368(5) Uani 1 1 d . . .
O4 O 0.6694(2) 1.14535(18) 0.36088(11) 0.0397(5) Uani 1 1 d . . .
O5 O 0.78856(19) 1.25976(16) 0.26035(11) 0.0349(5) Uani 1 1 d . . .
O6 O 0.6510(2) 1.24747(15) 0.10792(11) 0.0348(5) Uani 1 1 d . . .
H113 H 0.626(3) 1.048(2) 0.1269(17) 0.046(9) Uiso 1 1 d . . .
H112 H 0.465(3) 0.953(3) 0.1803(16) 0.046(9) Uiso 1 1 d . . .
H8A H 0.583(3) 0.366(3) 0.3668(18) 0.055(11) Uiso 1 1 d . . .
H8B H 0.461(3) 0.414(3) 0.3861(18) 0.052(11) Uiso 1 1 d . . .
H8C H 0.596(4) 0.475(3) 0.403(2) 0.080(14) Uiso 1 1 d . . .

loop_
_atom_site_aniso_label
_atom_site_aniso_U_11
_atom_site_aniso_U_22
_atom_site_aniso_U_33
_atom_site_aniso_U_23
_atom_site_aniso_U_13
_atom_site_aniso_U_12
C1 0.0242(15) 0.0221(13) 0.0286(15) 0.0030(12) 0.0104(12) 0.0043(11)
C2 0.0199(14) 0.0189(13) 0.0340(16) 0.0018(12) 0.0052(12) 0.0040(11)
C3 0.0320(16) 0.0201(13) 0.0288(15) 0.0045(12) 0.0057(13) 0.0059(12)
C4 0.0300(16) 0.0173(12) 0.0339(16) -0.0007(12) 0.0123(13) -0.0009(11)
C5 0.0268(15) 0.0225(13) 0.0275(15) 0.0008(12) 0.0071(12) 0.0051(12)
C6 0.0316(17) 0.0285(15) 0.0368(17) 0.0031(14) 0.0119(14) 0.0042(13)
C7 0.0270(16) 0.0309(15) 0.0467(19) 0.0012(15) 0.0018(14) 0.0085(13)
C8 0.056(2) 0.0325(18) 0.037(2) 0.0115(17) 0.0105(18) 0.0179(18)
C9 0.0391(19) 0.0342(16) 0.052(2) 0.0038(16) 0.0197(16) -0.0039(14)
C10 0.0325(17) 0.0368(17) 0.0331(17) -0.0010(14) 0.0015(14) 0.0030(14)
C11 0.0232(14) 0.0211(13) 0.0278(15) 0.0039(12) 0.0077(12) 0.0042(11)
C12 0.0219(14) 0.0189(12) 0.0288(15) 0.0013(12) 0.0092(12) 0.0027(11)
C13 0.0237(15) 0.0242(13) 0.0270(14) 0.0030(12) 0.0070(12) 0.0047(12)
C14 0.0223(14) 0.0199(12) 0.0274(14) 0.0025(12) 0.0085(12) 0.0052(11)
C15 0.0371(19) 0.0435(18) 0.0377(18) 0.0038(16) 0.0004(15) 0.0003(15)
C16 0.0292(18) 0.052(2) 0.051(2) -0.0005(18) 0.0010(16) -0.0012(16)
C17 0.0326(18) 0.0391(18) 0.062(2) 0.0016(18) 0.0248(17) -0.0031(15)
C18 0.061(2) 0.0299(16) 0.058(2) 0.0100(17) 0.0395(19) 0.0049(16)
C19 0.061(2) 0.049(2) 0.049(2) 0.0255(18) 0.0317(19) 0.0290(18)
C20 0.064(2) 0.055(2) 0.0317(18) 0.0179(17) 0.0171(17) 0.0310(19)
C21 0.046(2) 0.049(2) 0.0369(18) 0.0029(16) -0.0077(16) 0.0175(17)
C22 0.0274(17) 0.0469(19) 0.0472(19) 0.0065(17) -0.0017(15) 0.0097(15)
C23 0.0293(17) 0.0410(18) 0.057(2) 0.0044(17) 0.0186(16) 0.0027(14)
C24 0.0380(18) 0.0318(16) 0.0448(19) 0.0078(15) 0.0198(15) 0.0024(14)
C25 0.0459(19) 0.0347(16) 0.0359(17) 0.0127(15) 0.0145(15) 0.0070(15)
C26 0.049(2) 0.0360(16) 0.0298(16) 0.0095(14) 0.0059(15) 0.0086(16)
C111 0.0243(14) 0.0185(12) 0.0270(15) -0.0006(12) 0.0081(12) 0.0025(11)
C112 0.0287(16) 0.0220(13) 0.0260(15) 0.0024(12) 0.0059(12) 0.0046(12)
C113 0.0408(18) 0.0227(14) 0.0298(16) 0.0065(13) 0.0084(14) 0.0001(13)
C114 0.0362(18) 0.0313(15) 0.0368(17) -0.0004(14) 0.0194(14) -0.0093(13)
C115 0.0218(15) 0.0309(15) 0.0482(19) 0.0013(15) 0.0106(14) 0.0020(12)
C116 0.0266(15) 0.0230(14) 0.0371(17) 0.0060(13) 0.0084(13) 0.0042(12)
C121 0.0278(15) 0.0262(14) 0.0246(14) -0.0002(12) 0.0095(12) 0.0120(12)
C122 0.0392(18) 0.0301(15) 0.0326(17) 0.0062(14) 0.0103(14) 0.0058(14)
C123 0.051(2) 0.0462(19) 0.0259(16) 0.0079(15) 0.0083(15) 0.0180(17)
C124 0.0329(18) 0.053(2) 0.0278(16) -0.0034(15) -0.0013(14) 0.0185(16)
C125 0.0235(16) 0.0404(17) 0.0419(18) -0.0046(15) 0.0047(14) 0.0048(14)
C126 0.0279(16) 0.0332(15) 0.0288(15) 0.0064(13) 0.0082(13) 0.0067(13)
C131 0.0290(16) 0.0289(14) 0.0266(15) -0.0003(13) 0.0097(13) -0.0005(12)
C132 0.0284(16) 0.0374(16) 0.0374(17) -0.0007(15) 0.0103(14) 0.0014(13)
C133 0.0278(17) 0.056(2) 0.0429(19) -0.0078(18) 0.0122(15) 0.0020(15)
C134 0.0332(19) 0.070(2) 0.0346(18) -0.0044(18) 0.0165(15) -0.0130(17)
C135 0.043(2) 0.055(2) 0.0402(19) 0.0106(17) 0.0143(16) -0.0088(17)
C136 0.0351(18) 0.0384(17) 0.0383(18) 0.0077(15) 0.0132(15) 0.0034(14)
C141 0.0255(15) 0.0218(13) 0.0343(16) -0.0003(13) 0.0081(13) 0.0073(12)
C142 0.0350(18) 0.0303(15) 0.0365(17) 0.0046(14) 0.0023(14) 0.0013(14)
C143 0.052(2) 0.0368(17) 0.0356(18) 0.0044(15) -0.0047(16) 0.0067(17)
C144 0.041(2) 0.056(2) 0.043(2) -0.0027(18) -0.0125(16) 0.0151(18)
C145 0.0245(18) 0.065(2) 0.056(2) -0.008(2) 0.0066(16) 0.0034(16)
C146 0.0246(16) 0.0513(19) 0.0381(18) -0.0016(16) 0.0096(14) 0.0024(14)
Fe1 0.0208(2) 0.0189(2) 0.0262(2) 0.00455(19) 0.00690(18) 0.00314(17)
K1 0.0282(3) 0.0391(4) 0.0300(3) 0.0044(3) 0.0080(3) 0.0029(3)
O1 0.0391(13) 0.0341(11) 0.0318(11) 0.0043(10) 0.0063(10) -0.0002(10)
O2 0.0275(11) 0.0410(12) 0.0427(12) 0.0065(11) 0.0122(10) 0.0015(10)
O3 0.0459(13) 0.0303(11) 0.0418(12) 0.0139(10) 0.0196(10) 0.0113(10)
O4 0.0413(13) 0.0496(13) 0.0304(11) 0.0074(11) 0.0081(10) 0.0138(11)
O5 0.0249(11) 0.0389(11) 0.0411(12) 0.0091(10) 0.0047(9) 0.0083(9)
O6 0.0398(12) 0.0275(10) 0.0374(12) 0.0086(10) 0.0089(10) 0.0022(9)

loop_
_atom_type_symbol
_atom_type_description
_atom_type_scat_dispersion_real
_atom_type_scat_dispersion_imag
_atom_type_scat_source
C C 0.0181 0.0091 'International Tables Vol C Tables 4.2.6.8 and 6.1.1.4'
H H 0.0000 0.0000 'International Tables Vol C Tables 4.2.6.8 and 6.1.1.4'
O O 0.0492 0.0322 'International Tables Vol C Tables 4.2.6.8 and 6.1.1.4'
Fe Fe -1.1336 3.1974 'International Tables Vol C Tables 4.2.6.8 and 6.1.1.4'
K K 0.3868 1.0657 'International Tables Vol C Tables 4.2.6.8 and 6.1.1.4'

loop_
_geom_angle_atom_site_label_1
_geom_angle_atom_site_label_2
_geom_angle_atom_site_label_3
_geom_angle
_geom_angle_site_symmetry_1
_geom_angle_site_symmetry_3
_geom_angle_publ_flag
C5 C1 C2 108.0(2) . . ?
C5 C1 C6 124.9(2) . . ?
C2 C1 C6 127.1(2) . . ?
C5 C1 Fe1 70.39(15) . . ?
C2 C1 Fe1 68.79(15) . . ?
C6 C1 Fe1 126.92(19) . . ?
C3 C2 C1 107.8(2) . . ?
C3 C2 C7 124.4(2) . . ?
C1 C2 C7 127.8(2) . . ?
C3 C2 Fe1 69.08(15) . . ?
C1 C2 Fe1 70.51(15) . . ?
C7 C2 Fe1 127.89(19) . . ?
C2 C3 C4 108.1(2) . . ?
C2 C3 C8 124.2(3) . . ?
C4 C3 C8 127.4(3) . . ?
C2 C3 Fe1 69.99(15) . . ?
C4 C3 Fe1 70.51(15) . . ?
C8 C3 Fe1 130.6(2) . . ?
C2 C3 K1 100.39(16) . 1_545 ?
C4 C3 K1 81.58(15) . 1_545 ?
C8 C3 K1 83.31(18) . 1_545 ?
Fe1 C3 K1 144.93(12) . 1_545 ?
C5 C4 C3 107.7(2) . . ?
C5 C4 C9 125.5(3) . . ?
C3 C4 C9 126.7(3) . . ?
C5 C4 Fe1 70.65(15) . . ?
C3 C4 Fe1 68.52(15) . . ?
C9 C4 Fe1 128.30(19) . . ?
C5 C4 K1 102.70(16) . 1_545 ?
C3 C4 K1 73.53(15) . 1_545 ?
C9 C4 K1 91.34(16) . 1_545 ?
Fe1 C4 K1 136.56(11) . 1_545 ?
C1 C5 C4 108.4(2) . . ?
C1 C5 C10 125.9(3) . . ?
C4 C5 C10 125.6(2) . . ?
C1 C5 Fe1 69.52(15) . . ?
C4 C5 Fe1 69.15(15) . . ?
C10 C5 Fe1 128.81(19) . . ?
C1 C6 H6A 109.5 . . ?
C1 C6 H6B 109.5 . . ?
H6A C6 H6B 109.5 . . ?
C1 C6 H6C 109.5 . . ?
H6A C6 H6C 109.5 . . ?
H6B C6 H6C 109.5 . . ?
C2 C7 H7A 109.5 . . ?
C2 C7 H7B 109.5 . . ?
H7A C7 H7B 109.5 . . ?
C2 C7 H7C 109.5 . . ?
H7A C7 H7C 109.5 . . ?
H7B C7 H7C 109.5 . . ?
C3 C8 K1 70.95(17) . 1_545 ?
C3 C8 H8A 115(2) . . ?
K1 C8 H8A 51(2) 1_545 . ?
C3 C8 H8B 115(2) . . ?
K1 C8 H8B 105(2) 1_545 . ?
H8A C8 H8B 108(3) . . ?
C3 C8 H8C 115(2) . . ?
K1 C8 H8C 148(2) 1_545 . ?
H8A C8 H8C 102(3) . . ?
H8B C8 H8C 100(3) . . ?
C4 C9 H9A 109.5 . . ?
C4 C9 H9B 109.5 . . ?
H9A C9 H9B 109.5 . . ?
C4 C9 H9C 109.5 . . ?
H9A C9 H9C 109.5 . . ?
H9B C9 H9C 109.5 . . ?
C5 C10 H10A 109.5 . . ?
C5 C10 H10B 109.5 . . ?
H10A C10 H10B 109.5 . . ?
C5 C10 H10C 109.5 . . ?
H10A C10 H10C 109.5 . . ?
H10B C10 H10C 109.5 . . ?
C111 C11 C14 137.9(2) . . ?
C111 C11 C12 131.1(2) . . ?
C14 C11 C12 90.3(2) . . ?
C111 C11 Fe1 127.81(18) . . ?
C14 C11 Fe1 69.31(14) . . ?
C12 C11 Fe1 67.39(14) . . ?
C121 C12 C11 132.4(2) . . ?
C121 C12 C13 134.8(2) . . ?
C11 C12 C13 90.0(2) . . ?
C121 C12 Fe1 133.32(19) . . ?
C11 C12 Fe1 69.77(15) . . ?
C13 C12 Fe1 68.10(14) . . ?
C131 C13 C14 133.2(2) . . ?
C131 C13 C12 133.9(2) . . ?
C14 C13 C12 89.3(2) . . ?
C131 C13 Fe1 134.5(2) . . ?
C14 C13 Fe1 70.20(14) . . ?
C12 C13 Fe1 68.15(14) . . ?
C141 C14 C11 136.0(2) . . ?
C141 C14 C13 133.4(2) . . ?
C11 C14 C13 90.4(2) . . ?
C141 C14 Fe1 118.81(18) . . ?
C11 C14 Fe1 68.40(14) . . ?
C13 C14 Fe1 66.88(14) . . ?
O1 C15 C16 109.0(3) . . ?
O1 C15 H15A 109.9 . . ?
C16 C15 H15A 109.9 . . ?
O1 C15 H15B 109.9 . . ?
C16 C15 H15B 109.9 . . ?
H15A C15 H15B 108.3 . . ?
O2 C16 C15 108.3(2) . . ?
O2 C16 H16A 110.0 . . ?
C15 C16 H16A 110.0 . . ?
O2 C16 H16B 110.0 . . ?
C15 C16 H16B 110.0 . . ?
H16A C16 H16B 108.4 . . ?
O2 C17 C18 108.9(2) . . ?
O2 C17 H17A 109.9 . . ?
C18 C17 H17A 109.9 . . ?
O2 C17 H17B 109.9 . . ?
C18 C17 H17B 109.9 . . ?
H17A C17 H17B 108.3 . . ?
O3 C18 C17 109.8(2) . . ?
O3 C18 H18A 109.7 . . ?
C17 C18 H18A 109.7 . . ?
O3 C18 H18B 109.7 . . ?
C17 C18 H18B 109.7 . . ?
H18A C18 H18B 108.2 . . ?
O3 C19 C20 110.2(3) . . ?
O3 C19 H19A 109.6 . . ?
C20 C19 H19A 109.6 . . ?
O3 C19 H19B 109.6 . . ?
C20 C19 H19B 109.6 . . ?
H19A C19 H19B 108.1 . . ?
O4 C20 C19 108.5(3) . . ?
O4 C20 H20A 110.0 . . ?
C19 C20 H20A 110.0 . . ?
O4 C20 H20B 110.0 . . ?
C19 C20 H20B 110.0 . . ?
H20A C20 H20B 108.4 . . ?
O4 C21 C22 109.9(2) . . ?
O4 C21 H21A 109.7 . . ?
C22 C21 H21A 109.7 . . ?
O4 C21 H21B 109.7 . . ?
C22 C21 H21B 109.7 . . ?
H21A C21 H21B 108.2 . . ?
O5 C22 C21 109.0(2) . . ?
O5 C22 H22A 109.9 . . ?
C21 C22 H22A 109.9 . . ?
O5 C22 H22B 109.9 . . ?
C21 C22 H22B 109.9 . . ?
H22A C22 H22B 108.3 . . ?
O5 C23 C24 108.4(2) . . ?
O5 C23 H23A 110.0 . . ?
C24 C23 H23A 110.0 . . ?
O5 C23 H23B 110.0 . . ?
C24 C23 H23B 110.0 . . ?
H23A C23 H23B 108.4 . . ?
O6 C24 C23 107.9(2) . . ?
O6 C24 H24A 110.1 . . ?
C23 C24 H24A 110.1 . . ?
O6 C24 H24B 110.1 . . ?
C23 C24 H24B 110.1 . . ?
H24A C24 H24B 108.4 . . ?
O6 C25 C26 108.6(2) . . ?
O6 C25 H25A 110.0 . . ?
C26 C25 H25A 110.0 . . ?
O6 C25 H25B 110.0 . . ?
C26 C25 H25B 110.0 . . ?
H25A C25 H25B 108.3 . . ?
O1 C26 C25 108.9(2) . . ?
O1 C26 H26A 109.9 . . ?
C25 C26 H26A 109.9 . . ?
O1 C26 H26B 109.9 . . ?
C25 C26 H26B 109.9 . . ?
H26A C26 H26B 108.3 . . ?
C116 C111 C112 116.7(2) . . ?
C116 C111 C11 120.9(2) . . ?
C112 C111 C11 122.4(2) . . ?
C113 C112 C111 121.0(3) . . ?
C113 C112 K1 76.15(17) . . ?
C111 C112 K1 136.83(18) . . ?
C113 C112 H112 121.1(19) . . ?
C111 C112 H112 117.9(19) . . ?
K1 C112 H112 59.3(19) . . ?
C112 C113 C114 121.1(3) . . ?
C112 C113 K1 81.14(17) . . ?
C114 C113 K1 133.0(2) . . ?
C112 C113 H113 121(2) . . ?
C114 C113 H113 118(2) . . ?
K1 C113 H113 57.9(19) . . ?
C113 C114 C115 118.8(3) . . ?
C113 C114 H114 120.6 . . ?
C115 C114 H114 120.6 . . ?
C116 C115 C114 120.1(3) . . ?
C116 C115 H115 120.0 . . ?
C114 C115 H115 120.0 . . ?
C115 C116 C111 122.3(3) . . ?
C115 C116 H116 118.8 . . ?
C111 C116 H116 118.8 . . ?
C122 C121 C126 117.0(3) . . ?
C122 C121 C12 122.9(3) . . ?
C126 C121 C12 120.1(2) . . ?
C123 C122 C121 121.2(3) . . ?
C123 C122 H122 119.4 . . ?
C121 C122 H122 119.4 . . ?
C122 C123 C124 120.5(3) . . ?
C122 C123 H123 119.7 . . ?
C124 C123 H123 119.7 . . ?
C125 C124 C123 119.3(3) . . ?
C125 C124 H124 120.3 . . ?
C123 C124 H124 120.3 . . ?
C124 C125 C126 120.7(3) . . ?
C124 C125 H125 119.7 . . ?
C126 C125 H125 119.7 . . ?
C125 C126 C121 121.2(3) . . ?
C125 C126 H126 119.4 . . ?
C121 C126 H126 119.4 . . ?
C132 C131 C136 117.0(3) . . ?
C132 C131 C13 120.3(3) . . ?
C136 C131 C13 122.7(3) . . ?
C133 C132 C131 121.4(3) . . ?
C133 C132 H132 119.3 . . ?
C131 C132 H132 119.3 . . ?
C132 C133 C134 120.5(3) . . ?
C132 C133 H133 119.7 . . ?
C134 C133 H133 119.7 . . ?
C135 C134 C133 119.1(3) . . ?
C135 C134 H134 120.4 . . ?
C133 C134 H134 120.4 . . ?
C136 C135 C134 120.6(3) . . ?
C136 C135 H135 119.7 . . ?
C134 C135 H135 119.7 . . ?
C135 C136 C131 121.3(3) . . ?
C135 C136 H136 119.3 . . ?
C131 C136 H136 119.3 . . ?
C142 C141 C146 116.3(3) . . ?
C142 C141 C14 122.1(2) . . ?
C146 C141 C14 121.6(3) . . ?
C143 C142 C141 122.1(3) . . ?
C143 C142 H142 119.0 . . ?
C141 C142 H142 119.0 . . ?
C144 C143 C142 120.4(3) . . ?
C144 C143 H143 119.8 . . ?
C142 C143 H143 119.8 . . ?
C143 C144 C145 119.2(3) . . ?
C143 C144 H144 120.4 . . ?
C145 C144 H144 120.4 . . ?
C146 C145 C144 120.6(3) . . ?
C146 C145 H145 119.7 . . ?
C144 C145 H145 119.7 . . ?
C145 C146 C141 121.4(3) . . ?
C145 C146 H146 119.3 . . ?
C141 C146 H146 119.3 . . ?
C13 Fe1 C12 43.75(10) . . ?
C13 Fe1 C11 62.60(10) . . ?
C12 Fe1 C11 42.85(10) . . ?
C13 Fe1 C14 42.92(10) . . ?
C12 Fe1 C14 62.12(10) . . ?
C11 Fe1 C14 42.29(10) . . ?
C13 Fe1 C3 120.71(11) . . ?
C12 Fe1 C3 118.66(11) . . ?
C11 Fe1 C3 153.63(11) . . ?
C14 Fe1 C3 158.46(10) . . ?
C13 Fe1 C2 149.66(11) . . ?
C12 Fe1 C2 115.73(11) . . ?
C11 Fe1 C2 121.61(10) . . ?
C14 Fe1 C2 160.54(10) . . ?
C3 Fe1 C2 40.93(10) . . ?
C13 Fe1 C4 114.83(11) . . ?
C12 Fe1 C4 145.98(11) . . ?
C11 Fe1 C4 165.31(11) . . ?
C14 Fe1 C4 125.10(11) . . ?
C3 Fe1 C4 40.96(10) . . ?
C2 Fe1 C4 68.60(10) . . ?
C13 Fe1 C1 169.43(11) . . ?
C12 Fe1 C1 138.90(11) . . ?
C11 Fe1 C1 111.90(10) . . ?
C14 Fe1 C1 126.72(10) . . ?
C3 Fe1 C1 68.49(10) . . ?
C2 Fe1 C1 40.71(10) . . ?
C4 Fe1 C1 67.97(10) . . ?
C13 Fe1 C5 135.45(11) . . ?
C12 Fe1 C5 173.00(11) . . ?
C11 Fe1 C5 130.27(11) . . ?
C14 Fe1 C5 112.23(11) . . ?
C3 Fe1 C5 68.18(11) . . ?
C2 Fe1 C5 68.02(10) . . ?
C4 Fe1 C5 40.19(10) . . ?
C1 Fe1 C5 40.09(10) . . ?
O5 K1 O2 155.22(6) . . ?
O5 K1 O1 118.08(6) . . ?
O2 K1 O1 58.28(6) . . ?
O5 K1 O4 60.04(6) . . ?
O2 K1 O4 111.60(6) . . ?
O1 K1 O4 154.62(6) . . ?
O5 K1 O3 118.64(6) . . ?
O2 K1 O3 59.27(6) . . ?
O1 K1 O3 117.53(6) . . ?
O4 K1 O3 58.62(6) . . ?
O5 K1 O6 58.95(6) . . ?
O2 K1 O6 113.71(6) . . ?
O1 K1 O6 59.31(6) . . ?
O4 K1 O6 114.79(6) . . ?
O3 K1 O6 160.34(6) . . ?
O5 K1 C3 85.20(7) . 1_565 ?
O2 K1 C3 119.57(7) . 1_565 ?
O1 K1 C3 106.56(6) . 1_565 ?
O4 K1 C3 98.60(7) . 1_565 ?
O3 K1 C3 102.04(6) . 1_565 ?
O6 K1 C3 97.24(6) . 1_565 ?
O5 K1 C4 106.54(6) . 1_565 ?
O2 K1 C4 97.71(6) . 1_565 ?
O1 K1 C4 85.06(6) . 1_565 ?
O4 K1 C4 120.22(7) . 1_565 ?
O3 K1 C4 101.94(6) . 1_565 ?
O6 K1 C4 97.16(6) . 1_565 ?
C3 K1 C4 24.90(6) 1_565 1_565 ?
O5 K1 C8 81.90(8) . 1_565 ?
O2 K1 C8 119.96(8) . 1_565 ?
O1 K1 C8 130.54(7) . 1_565 ?
O4 K1 C8 74.82(7) . 1_565 ?
O3 K1 C8 81.30(7) . 1_565 ?
O6 K1 C8 116.05(8) . 1_565 ?
C3 K1 C8 25.74(7) 1_565 1_565 ?
C4 K1 C8 45.51(7) 1_565 1_565 ?
O5 K1 C113 70.59(7) . . ?
O2 K1 C113 85.05(7) . . ?
O1 K1 C113 77.69(7) . . ?
O4 K1 C113 78.24(7) . . ?
O3 K1 C113 98.36(6) . . ?
O6 K1 C113 62.06(6) . . ?
C3 K1 C113 153.81(7) 1_565 . ?
C4 K1 C113 157.84(7) 1_565 . ?
C8 K1 C113 148.51(8) 1_565 . ?
O5 K1 C112 87.55(6) . . ?
O2 K1 C112 67.75(6) . . ?
O1 K1 C112 81.55(6) . . ?
O4 K1 C112 73.13(6) . . ?
O3 K1 C112 76.87(6) . . ?
O6 K1 C112 83.49(6) . . ?
C3 K1 C112 171.03(7) 1_565 . ?
C4 K1 C112 164.01(7) 1_565 . ?
C8 K1 C112 147.34(7) 1_565 . ?
C113 K1 C112 22.71(6) . . ?
C15 O1 C26 112.0(2) . . ?
C15 O1 K1 118.57(17) . . ?
C26 O1 K1 118.08(16) . . ?
C16 O2 C17 112.2(2) . . ?
C16 O2 K1 117.25(17) . . ?
C17 O2 K1 114.91(17) . . ?
C18 O3 C19 110.0(2) . . ?
C18 O3 K1 117.03(17) . . ?
C19 O3 K1 118.84(17) . . ?
C21 O4 C20 112.0(2) . . ?
C21 O4 K1 113.10(17) . . ?
C20 O4 K1 113.60(16) . . ?
C23 O5 C22 111.8(2) . . ?
C23 O5 K1 121.19(16) . . ?
C22 O5 K1 118.27(17) . . ?
C24 O6 C25 112.2(2) . . ?
C24 O6 K1 106.43(16) . . ?
C25 O6 K1 107.15(16) . . ?

loop_
_geom_bond_atom_site_label_1
_geom_bond_atom_site_label_2
_geom_bond_distance
_geom_bond_site_symmetry_2
_geom_bond_publ_flag
C1 C5 1.425(4) . ?
C1 C2 1.434(4) . ?
C1 C6 1.505(4) . ?
C1 Fe1 2.073(3) . ?
C2 C3 1.429(4) . ?
C2 C7 1.509(3) . ?
C2 Fe1 2.050(3) . ?
C3 C4 1.435(4) . ?
C3 C8 1.502(4) . ?
C3 Fe1 2.038(3) . ?
C3 K1 3.270(3) 1_545 ?
C4 C5 1.426(4) . ?
C4 C9 1.505(4) . ?
C4 Fe1 2.064(3) . ?
C4 K1 3.373(3) 1_545 ?
C5 C10 1.509(4) . ?
C5 Fe1 2.084(3) . ?
C6 H6A 0.9600 . ?
C6 H6B 0.9600 . ?
C6 H6C 0.9600 . ?
C7 H7A 0.9600 . ?
C7 H7B 0.9600 . ?
C7 H7C 0.9600 . ?
C8 K1 3.435(4) 1_545 ?
C8 H8A 0.91(3) . ?
C8 H8B 0.96(3) . ?
C8 H8C 0.92(4) . ?
C9 H9A 0.9600 . ?
C9 H9B 0.9600 . ?
C9 H9C 0.9600 . ?
C10 H10A 0.9600 . ?
C10 H10B 0.9600 . ?
C10 H10C 0.9600 . ?
C11 C111 1.464(3) . ?
C11 C14 1.465(3) . ?
C11 C12 1.467(4) . ?
C11 Fe1 2.025(3) . ?
C12 C121 1.466(4) . ?
C12 C13 1.484(3) . ?
C12 Fe1 1.992(3) . ?
C13 C131 1.468(4) . ?
C13 C14 1.475(4) . ?
C13 Fe1 1.991(3) . ?
C14 C141 1.459(4) . ?
C14 Fe1 2.037(2) . ?
C15 O1 1.419(3) . ?
C15 C16 1.493(4) . ?
C15 H15A 0.9700 . ?
C15 H15B 0.9700 . ?
C16 O2 1.417(4) . ?
C16 H16A 0.9700 . ?
C16 H16B 0.9700 . ?
C17 O2 1.421(3) . ?
C17 C18 1.493(4) . ?
C17 H17A 0.9700 . ?
C17 H17B 0.9700 . ?
C18 O3 1.425(4) . ?
C18 H18A 0.9700 . ?
C18 H18B 0.9700 . ?
C19 O3 1.430(3) . ?
C19 C20 1.484(4) . ?
C19 H19A 0.9700 . ?
C19 H19B 0.9700 . ?
C20 O4 1.432(3) . ?
C20 H20A 0.9700 . ?
C20 H20B 0.9700 . ?
C21 O4 1.414(4) . ?
C21 C22 1.488(4) . ?
C21 H21A 0.9700 . ?
C21 H21B 0.9700 . ?
C22 O5 1.427(3) . ?
C22 H22A 0.9700 . ?
C22 H22B 0.9700 . ?
C23 O5 1.419(3) . ?
C23 C24 1.506(4) . ?
C23 H23A 0.9700 . ?
C23 H23B 0.9700 . ?
C24 O6 1.418(3) . ?
C24 H24A 0.9700 . ?
C24 H24B 0.9700 . ?
C25 O6 1.423(3) . ?
C25 C26 1.490(4) . ?
C25 H25A 0.9700 . ?
C25 H25B 0.9700 . ?
C26 O1 1.423(3) . ?
C26 H26A 0.9700 . ?
C26 H26B 0.9700 . ?
C111 C116 1.400(3) . ?
C111 C112 1.405(4) . ?
C112 C113 1.383(4) . ?
C112 K1 3.539(3) . ?
C112 H112 0.95(3) . ?
C113 C114 1.383(4) . ?
C113 K1 3.478(3) . ?
C113 H113 0.91(3) . ?
C114 C115 1.392(4) . ?
C114 H114 0.9300 . ?
C115 C116 1.375(4) . ?
C115 H115 0.9300 . ?
C116 H116 0.9300 . ?
C121 C122 1.400(4) . ?
C121 C126 1.406(4) . ?
C122 C123 1.383(4) . ?
C122 H122 0.9300 . ?
C123 C124 1.386(4) . ?
C123 H123 0.9300 . ?
C124 C125 1.371(4) . ?
C124 H124 0.9300 . ?
C125 C126 1.385(4) . ?
C125 H125 0.9300 . ?
C126 H126 0.9300 . ?
C131 C132 1.397(4) . ?
C131 C136 1.405(4) . ?
C132 C133 1.380(4) . ?
C132 H132 0.9300 . ?
C133 C134 1.384(5) . ?
C133 H133 0.9300 . ?
C134 C135 1.379(5) . ?
C134 H134 0.9300 . ?
C135 C136 1.378(4) . ?
C135 H135 0.9300 . ?
C136 H136 0.9300 . ?
C141 C142 1.399(4) . ?
C141 C146 1.405(4) . ?
C142 C143 1.387(4) . ?
C142 H142 0.9300 . ?
C143 C144 1.367(4) . ?
C143 H143 0.9300 . ?
C144 C145 1.389(5) . ?
C144 H144 0.9300 . ?
C145 C146 1.384(4) . ?
C145 H145 0.9300 . ?
C146 H146 0.9300 . ?
K1 O5 2.7556(19) . ?
K1 O2 2.820(2) . ?
K1 O1 2.825(2) . ?
K1 O4 2.832(2) . ?
K1 O3 2.841(2) . ?
K1 O6 2.903(2) . ?
K1 C3 3.270(3) 1_565 ?
K1 C4 3.373(3) 1_565 ?
K1 C8 3.435(4) 1_565 ?
